data_7232269
loop_
_publ_author_name
'Drescher (n\'ee Oschmann), Wiebke'
'Borner, Corinna'
'Tindall, Daniel J.'
'Kleeberg, Christian'

_publ_section_title
;
 Exploring unsymmetrical diboranes(4) as boryl ligand precursors:
 platinum(ii) bis-boryl complexes
;
_journal_issue 7
_journal_name_full 'RSC Advances'
_journal_page_first 3900
_journal_paper_doi 10.1039/C9RA00170K
_journal_volume 9
_journal_year 2019
_chemical_formula_moiety 'C48 H46 B2 O4 P2 Pt, C6 H6'
_chemical_formula_sum 'C54 H52 B2 O4 P2 Pt'
_chemical_formula_weight 1043.60
_space_group_crystal_system triclinic
_space_group_IT_number 2
_space_group_name_Hall '-P 1'
_space_group_name_H-M_alt 'P -1'
_symmetry_space_group_name_Hall '-P 1'
_symmetry_space_group_name_H-M 'P -1'
_atom_sites_solution_hydrogens geom
_atom_sites_solution_primary iterative
_atom_sites_solution_secondary difmap
_audit_creation_method SHELXL-2017/1
_audit_update_record
;
2018-11-27 deposited with the CCDC.
2019-01-24 downloaded from the CCDC.
;
_cell_angle_alpha 73.469(4)
_cell_angle_beta 89.111(4)
_cell_angle_gamma 87.082(3)
_cell_formula_units_Z 4
_cell_length_a 13.1742(5)
_cell_length_b 15.3010(5)
_cell_length_c 24.3714(13)
_cell_measurement_reflns_used 15542
_cell_measurement_temperature 100(2)
_cell_measurement_theta_max 27.48
_cell_measurement_theta_min 2.44
_cell_volume 4703.6(4)
_computing_cell_refinement
;
 CrysAlisPro 1.171.38.46 (Rigaku Oxford Diffraction, 2015)
;
_computing_data_collection
;
 CrysAlisPro 1.171.38.46 (Rigaku Oxford Diffraction, 2015)
;
_computing_data_reduction
;
 CrysAlisPro 1.171.38.46 (Rigaku Oxford Diffraction, 2015)
;
_computing_molecular_graphics
;
 K. Brandenburg, 2017, Diamond 4.4.1, Crystal Impact GbR, Bonn, Germany.
;
_computing_publication_material
;
 WinGX v2014.1 (L. J. Farrugia, J. Appl. Cryst., 2012, 45, 849-854.)
;
_computing_structure_refinement
;
 SHELXL-2017/1 (G. M. Sheldrick, Acta Cryst., 2015, C71, 3--8)
;
_computing_structure_solution
;
 SHELXT (Ver. 2014/5) (G. M. Sheldrick, Acta Cryst., 2015, A71, 3--8)
;
_diffrn_ambient_environment N~2~
_diffrn_ambient_temperature 100(2)
_diffrn_detector_area_resol_mean 16.1419
_diffrn_detector_type EOS
_diffrn_measured_fraction_theta_full 0.999
_diffrn_measured_fraction_theta_max 0.999
_diffrn_measurement_device 'four-circle diffractometer'
_diffrn_measurement_device_type 'Oxford Diffraction, Xcalibur, EOS'
_diffrn_measurement_method \w-scan
_diffrn_radiation_monochromator graphite
_diffrn_radiation_source 'Enhance (Mo) X-ray Source'
_diffrn_radiation_type MoK\a
_diffrn_radiation_wavelength 0.71073
_diffrn_reflns_av_R_equivalents 0.1095
_diffrn_reflns_av_unetI/netI 0.0617
_diffrn_reflns_Laue_measured_fraction_full 0.999
_diffrn_reflns_Laue_measured_fraction_max 0.999
_diffrn_reflns_limit_h_max 16
_diffrn_reflns_limit_h_min -16
_diffrn_reflns_limit_k_max 19
_diffrn_reflns_limit_k_min -19
_diffrn_reflns_limit_l_max 31
_diffrn_reflns_limit_l_min -31
_diffrn_reflns_number 195947
_diffrn_reflns_point_group_measured_fraction_full 0.999
_diffrn_reflns_point_group_measured_fraction_max 0.999
_diffrn_reflns_theta_full 27.102
_diffrn_reflns_theta_max 27.102
_diffrn_reflns_theta_min 2.330
_exptl_absorpt_coefficient_mu 3.097
_exptl_absorpt_correction_T_max 0.835
_exptl_absorpt_correction_T_min 0.280
_exptl_absorpt_correction_type analytical
_exptl_absorpt_process_details
;
 CrysAlisPro 1.171.38.46 (Rigaku Oxford Diffraction, 2015)
 Analytical numeric absorption correction using a multifaceted crystal
 model based on expressions derived by R.C. Clark & J.S. Reid.
 (Clark, R. C. & Reid, J. S. (1995). Acta Cryst. A51, 887-897)
 Empirical absorption correction using spherical harmonics,
 implemented in SCALE3 ABSPACK scaling algorithm.
;
_exptl_crystal_colour 'clear colourless'
_exptl_crystal_density_diffrn 1.474
_exptl_crystal_description rod
_exptl_crystal_F_000 2104
_exptl_crystal_recrystallization_method
;
 Diffusion of n-henxane in C6D6 and slow evaporatoin at ambient temperature.
;
_exptl_crystal_size_max 0.485
_exptl_crystal_size_mid 0.130
_exptl_crystal_size_min 0.062
_refine_diff_density_max 1.646
_refine_diff_density_min -0.947
_refine_diff_density_rms 0.129
_refine_ls_extinction_method none
_refine_ls_goodness_of_fit_ref 1.039
_refine_ls_hydrogen_treatment constr
_refine_ls_matrix_type full
_refine_ls_number_parameters 1143
_refine_ls_number_reflns 20759
_refine_ls_number_restraints 0
_refine_ls_restrained_S_all 1.039
_refine_ls_R_factor_all 0.0779
_refine_ls_R_factor_gt 0.0393
_refine_ls_shift/su_max 0.002
_refine_ls_shift/su_mean 0.000
_refine_ls_structure_factor_coef Fsqd
_refine_ls_weighting_details 'w=1/[\s^2^(Fo^2^)+(0.0244P)^2^+4.6366P] where P=(Fo^2^+2Fc^2^)/3'
_refine_ls_weighting_scheme calc
_refine_ls_wR_factor_gt 0.0720
_refine_ls_wR_factor_ref 0.0838
_reflns_number_gt 13218
_reflns_number_total 20759
_reflns_threshold_expression 'I > 2\s(I)'
_cod_data_source_file c9ra00170k2.cif
_cod_data_source_block wo32wo
_cod_database_code 7232269
_shelx_shelxl_version_number 2017/1
_shelx_space_group_comment
;
The symmetry employed for this shelxl refinement is uniquely defined
by the following loop, which should always be used as a source of
symmetry information in preference to the above space-group names.
They are only intended as comments.
;

loop_
_space_group_symop_operation_xyz
'x, y, z'
'-x, -y, -z'

loop_
_atom_site_label
_atom_site_type_symbol
_atom_site_fract_x
_atom_site_fract_y
_atom_site_fract_z
_atom_site_U_iso_or_equiv
_atom_site_adp_type
_atom_site_occupancy
_atom_site_site_symmetry_order
_atom_site_calc_flag
_atom_site_refinement_flags_posn
_atom_site_refinement_flags_adp
Pt1 Pt 0.87497(2) 0.23916(2) 0.51014(2) 0.01186(6) Uani 1 1 d . .
P1 P 1.05277(11) 0.23458(8) 0.51180(5) 0.0124(3) Uani 1 1 d . .
P2 P 0.83248(11) 0.26742(9) 0.41341(5) 0.0133(3) Uani 1 1 d . .
O1 O 0.6667(3) 0.3259(2) 0.52950(14) 0.0186(8) Uani 1 1 d . .
O2 O 0.6672(3) 0.1712(2) 0.56266(15) 0.0205(8) Uani 1 1 d . .
O3 O 0.8657(3) 0.2678(2) 0.63146(13) 0.0146(8) Uani 1 1 d . .
O4 O 0.8782(3) 0.1166(2) 0.63403(13) 0.0158(8) Uani 1 1 d . .
C1 C 0.5761(4) 0.3045(3) 0.5656(2) 0.0262(13) Uani 1 1 d . .
C2 C 0.5634(4) 0.2040(3) 0.5708(2) 0.0184(12) Uani 1 1 d . .
C3 C 0.5030(5) 0.1890(4) 0.5218(3) 0.0445(17) Uani 1 1 d . .
H3A H 0.523787 0.231630 0.485651 0.067 Uiso 1 1 calc R U
H3B H 0.430306 0.199548 0.528102 0.067 Uiso 1 1 calc R U
H3C H 0.516008 0.126201 0.520098 0.067 Uiso 1 1 calc R U
C4 C 0.5223(5) 0.1479(4) 0.6268(3) 0.0443(18) Uani 1 1 d . .
H4A H 0.514884 0.085213 0.625288 0.066 Uiso 1 1 calc R U
H4B H 0.455814 0.174243 0.634108 0.066 Uiso 1 1 calc R U
H4C H 0.569219 0.147500 0.657717 0.066 Uiso 1 1 calc R U
C5 C 0.4896(4) 0.3698(4) 0.5394(3) 0.0379(17) Uani 1 1 d . .
H5A H 0.503840 0.431144 0.541349 0.057 Uiso 1 1 calc R U
H5B H 0.426870 0.350278 0.560408 0.057 Uiso 1 1 calc R U
H5C H 0.481723 0.370812 0.499320 0.057 Uiso 1 1 calc R U
C6 C 0.6019(5) 0.3203(4) 0.6239(2) 0.0369(15) Uani 1 1 d . .
H6A H 0.659461 0.279318 0.641490 0.055 Uiso 1 1 calc R U
H6B H 0.542771 0.307869 0.649359 0.055 Uiso 1 1 calc R U
H6C H 0.619849 0.383803 0.617747 0.055 Uiso 1 1 calc R U
C7 C 0.8654(4) 0.2145(3) 0.68787(19) 0.0136(11) Uani 1 1 d . .
C8 C 0.8727(4) 0.1234(3) 0.6889(2) 0.0153(11) Uani 1 1 d . .
C9 C 0.8708(4) 0.0542(3) 0.7393(2) 0.0192(12) Uani 1 1 d . .
H9 H 0.875364 -0.008241 0.739884 0.023 Uiso 1 1 calc R U
C10 C 0.8620(4) 0.0804(4) 0.7894(2) 0.0214(13) Uani 1 1 d . .
H10 H 0.859869 0.034800 0.825128 0.026 Uiso 1 1 calc R U
C11 C 0.8562(4) 0.1715(4) 0.7884(2) 0.0192(12) Uani 1 1 d . .
H11 H 0.851096 0.186849 0.823508 0.023 Uiso 1 1 calc R U
C12 C 0.8576(4) 0.2416(4) 0.7368(2) 0.0214(13) Uani 1 1 d . .
H12 H 0.853386 0.304175 0.735762 0.026 Uiso 1 1 calc R U
C13 C 1.1100(4) 0.1909(3) 0.5835(2) 0.0149(11) Uani 1 1 d . .
C14 C 1.1524(5) 0.1024(4) 0.6030(2) 0.0288(15) Uani 1 1 d . .
H14 H 1.155797 0.064128 0.578395 0.035 Uiso 1 1 calc R U
C15 C 1.1894(5) 0.0704(4) 0.6581(2) 0.0353(16) Uani 1 1 d . .
H15 H 1.219528 0.010336 0.670927 0.042 Uiso 1 1 calc R U
C16 C 1.1831(5) 0.1242(4) 0.6949(2) 0.0346(16) Uani 1 1 d . .
H16 H 1.207648 0.101159 0.732980 0.042 Uiso 1 1 calc R U
C17 C 1.1407(4) 0.2124(4) 0.6757(2) 0.0268(13) Uani 1 1 d . .
H17 H 1.135889 0.250088 0.700658 0.032 Uiso 1 1 calc R U
C18 C 1.1056(4) 0.2451(3) 0.6205(2) 0.0187(12) Uani 1 1 d . .
H18 H 1.077794 0.305911 0.607395 0.022 Uiso 1 1 calc R U
C19 C 1.1044(4) 0.3473(3) 0.4861(2) 0.0142(11) Uani 1 1 d . .
C20 C 1.0418(4) 0.4182(3) 0.4525(2) 0.0163(12) Uani 1 1 d . .
H20 H 0.974417 0.406691 0.444240 0.020 Uiso 1 1 calc R U
C21 C 1.0774(4) 0.5056(3) 0.4311(2) 0.0213(12) Uani 1 1 d . .
H21 H 1.034588 0.553431 0.408073 0.026 Uiso 1 1 calc R U
C22 C 1.1750(4) 0.5226(3) 0.4435(2) 0.0217(12) Uani 1 1 d . .
H22 H 1.199856 0.581886 0.428336 0.026 Uiso 1 1 calc R U
C23 C 1.2366(4) 0.4536(3) 0.4778(2) 0.0235(13) Uani 1 1 d . .
H23 H 1.303351 0.465861 0.486896 0.028 Uiso 1 1 calc R U
C24 C 1.2017(4) 0.3670(3) 0.4990(2) 0.0184(12) Uani 1 1 d . .
H24 H 1.244604 0.320097 0.522804 0.022 Uiso 1 1 calc R U
C25 C 1.1202(4) 0.1623(3) 0.4741(2) 0.0162(12) Uani 1 1 d . .
C26 C 1.0659(4) 0.0942(3) 0.4612(2) 0.0178(12) Uani 1 1 d . .
H26 H 0.995214 0.090630 0.469172 0.021 Uiso 1 1 calc R U
C27 C 1.1154(4) 0.0318(3) 0.4367(2) 0.0202(13) Uani 1 1 d . .
H27 H 1.078481 -0.014722 0.428523 0.024 Uiso 1 1 calc R U
C28 C 1.2173(5) 0.0375(3) 0.4244(2) 0.0237(14) Uani 1 1 d . .
H28 H 1.250285 -0.004718 0.407159 0.028 Uiso 1 1 calc R U
C29 C 1.2730(4) 0.1045(3) 0.4369(2) 0.0210(13) Uani 1 1 d . .
H29 H 1.343695 0.107439 0.428839 0.025 Uiso 1 1 calc R U
C30 C 1.2238(4) 0.1670(3) 0.4612(2) 0.0189(12) Uani 1 1 d . .
H30 H 1.261197 0.213476 0.469217 0.023 Uiso 1 1 calc R U
C31 C 0.9225(4) 0.2351(3) 0.3638(2) 0.0165(11) Uani 1 1 d . .
C32 C 0.9045(4) 0.1671(4) 0.3376(2) 0.0227(12) Uani 1 1 d . .
H32 H 0.841693 0.137860 0.344088 0.027 Uiso 1 1 calc R U
C33 C 0.9765(5) 0.1417(4) 0.3025(2) 0.0302(14) Uani 1 1 d . .
H33 H 0.963363 0.094927 0.285276 0.036 Uiso 1 1 calc R U
C34 C 1.0681(4) 0.1846(4) 0.2923(2) 0.0246(13) Uani 1 1 d . .
H34 H 1.117365 0.167667 0.267826 0.029 Uiso 1 1 calc R U
C35 C 1.0877(4) 0.2515(3) 0.3177(2) 0.0219(13) Uani 1 1 d . .
H35 H 1.150788 0.280210 0.311124 0.026 Uiso 1 1 calc R U
C36 C 1.0151(4) 0.2773(3) 0.3530(2) 0.0189(12) Uani 1 1 d . .
H36 H 1.028787 0.324299 0.369874 0.023 Uiso 1 1 calc R U
C37 C 0.7222(4) 0.2074(3) 0.4030(2) 0.0144(11) Uani 1 1 d . .
C38 C 0.7119(4) 0.1188(3) 0.4382(2) 0.0190(12) Uani 1 1 d . .
H38 H 0.757597 0.094542 0.469211 0.023 Uiso 1 1 calc R U
C39 C 0.6357(4) 0.0659(4) 0.4285(2) 0.0244(13) Uani 1 1 d . .
H39 H 0.630226 0.005236 0.452220 0.029 Uiso 1 1 calc R U
C40 C 0.5673(4) 0.1016(4) 0.3839(2) 0.0261(13) Uani 1 1 d . .
H40 H 0.515830 0.064925 0.376825 0.031 Uiso 1 1 calc R U
C41 C 0.5742(4) 0.1899(4) 0.3501(2) 0.0260(13) Uani 1 1 d . .
H41 H 0.525861 0.215088 0.320663 0.031 Uiso 1 1 calc R U
C42 C 0.6519(4) 0.2421(4) 0.3592(2) 0.0239(13) Uani 1 1 d . .
H42 H 0.657156 0.302537 0.335017 0.029 Uiso 1 1 calc R U
C43 C 0.8018(4) 0.3870(3) 0.37519(19) 0.0126(11) Uani 1 1 d . .
C44 C 0.8065(4) 0.4196(3) 0.3159(2) 0.0225(12) Uani 1 1 d . .
H44 H 0.828362 0.379040 0.294508 0.027 Uiso 1 1 calc R U
C45 C 0.7803(4) 0.5090(3) 0.2875(2) 0.0241(12) Uani 1 1 d . .
H45 H 0.784288 0.529945 0.246925 0.029 Uiso 1 1 calc R U
C46 C 0.7477(4) 0.5689(3) 0.3191(2) 0.0257(14) Uani 1 1 d . .
H46 H 0.729214 0.630899 0.300057 0.031 Uiso 1 1 calc R U
C47 C 0.7427(4) 0.5373(3) 0.3774(2) 0.0272(13) Uani 1 1 d . .
H47 H 0.720635 0.577896 0.398797 0.033 Uiso 1 1 calc R U
C48 C 0.7693(4) 0.4467(3) 0.4061(2) 0.0213(12) Uani 1 1 d . .
H48 H 0.765113 0.425824 0.446623 0.026 Uiso 1 1 calc R U
B1 B 0.7241(5) 0.2449(4) 0.5351(2) 0.0152(13) Uani 1 1 d . .
B2 B 0.8730(5) 0.2063(4) 0.5974(2) 0.0166(13) Uani 1 1 d . .
Pt2 Pt 0.62358(2) 0.75642(2) 0.99344(2) 0.01164(6) Uani 1 1 d . .
P3 P 0.44678(10) 0.76679(8) 0.98270(5) 0.0124(3) Uani 1 1 d . .
P4 P 0.65236(11) 0.72311(9) 1.09230(5) 0.0128(3) Uani 1 1 d . .
O5 O 0.8325(3) 0.8303(2) 0.95103(14) 0.0198(8) Uani 1 1 d . .
O6 O 0.8406(3) 0.6751(2) 0.98393(14) 0.0194(8) Uani 1 1 d . .
O7 O 0.6517(3) 0.7252(2) 0.87334(13) 0.0169(8) Uani 1 1 d . .
O8 O 0.6348(3) 0.8766(2) 0.86967(13) 0.0169(8) Uani 1 1 d . .
C49 C 0.9295(4) 0.8008(3) 0.9316(2) 0.0190(12) Uani 1 1 d . .
C50 C 0.9459(4) 0.7018(3) 0.9704(2) 0.0195(11) Uani 1 1 d . .
C51 C 1.0097(4) 0.8660(4) 0.9367(3) 0.0328(14) Uani 1 1 d . .
H51A H 0.992512 0.926942 0.911218 0.049 Uiso 1 1 calc R U
H51B H 1.076235 0.844164 0.926029 0.049 Uiso 1 1 calc R U
H51C H 1.012146 0.868982 0.976345 0.049 Uiso 1 1 calc R U
C52 C 0.9162(4) 0.8053(4) 0.8689(2) 0.0283(13) Uani 1 1 d . .
H52A H 0.865329 0.762435 0.865657 0.043 Uiso 1 1 calc R U
H52B H 0.981145 0.788892 0.853401 0.043 Uiso 1 1 calc R U
H52C H 0.893442 0.867350 0.847329 0.043 Uiso 1 1 calc R U
C53 C 0.9969(4) 0.6965(4) 1.0269(2) 0.0318(14) Uani 1 1 d . .
H53A H 0.963199 0.741118 1.043980 0.048 Uiso 1 1 calc R U
H53B H 1.068685 0.709966 1.020142 0.048 Uiso 1 1 calc R U
H53C H 0.991588 0.635004 1.053084 0.048 Uiso 1 1 calc R U
C54 C 0.9991(5) 0.6360(4) 0.9432(3) 0.0352(16) Uani 1 1 d . .
H54A H 1.007165 0.575902 0.971367 0.053 Uiso 1 1 calc R U
H54B H 1.066179 0.657810 0.929565 0.053 Uiso 1 1 calc R U
H54C H 0.958851 0.631063 0.910813 0.053 Uiso 1 1 calc R U
C55 C 0.6541(4) 0.7775(3) 0.8170(2) 0.0174(12) Uani 1 1 d . .
C56 C 0.6436(4) 0.8692(3) 0.8148(2) 0.0150(11) Uani 1 1 d . .
C57 C 0.6442(4) 0.9364(4) 0.7640(2) 0.0222(13) Uani 1 1 d . .
H57 H 0.638973 0.999143 0.762684 0.027 Uiso 1 1 calc R U
C58 C 0.6527(4) 0.9088(4) 0.7141(2) 0.0257(14) Uani 1 1 d . .
H58 H 0.651522 0.953546 0.677970 0.031 Uiso 1 1 calc R U
C59 C 0.6628(4) 0.8175(4) 0.7166(2) 0.0255(14) Uani 1 1 d . .
H59 H 0.670623 0.801007 0.681918 0.031 Uiso 1 1 calc R U
C60 C 0.6619(4) 0.7491(4) 0.7682(2) 0.0206(12) Uani 1 1 d . .
H60 H 0.666398 0.686225 0.769753 0.025 Uiso 1 1 calc R U
C61 C 0.4017(4) 0.8177(3) 0.9092(2) 0.0161(12) Uani 1 1 d . .
C62 C 0.3630(4) 0.9079(3) 0.8903(2) 0.0250(13) Uani 1 1 d . .
H62 H 0.353540 0.942951 0.916662 0.030 Uiso 1 1 calc R U
C63 C 0.3385(5) 0.9460(4) 0.8333(2) 0.0372(17) Uani 1 1 d . .
H63 H 0.312999 1.007606 0.820756 0.045 Uiso 1 1 calc R U
C64 C 0.3501(5) 0.8968(4) 0.7943(2) 0.0331(15) Uani 1 1 d . .
H64 H 0.333130 0.924159 0.755271 0.040 Uiso 1 1 calc R U
C65 C 0.3868(4) 0.8071(4) 0.8125(2) 0.0263(13) Uani 1 1 d . .
H65 H 0.394339 0.772291 0.785882 0.032 Uiso 1 1 calc R U
C66 C 0.4125(4) 0.7679(3) 0.8694(2) 0.0182(12) Uani 1 1 d . .
H66 H 0.437860 0.706205 0.881485 0.022 Uiso 1 1 calc R U
C67 C 0.3920(4) 0.6546(3) 1.00219(19) 0.0132(11) Uani 1 1 d . .
C68 C 0.4470(4) 0.5827(3) 1.0397(2) 0.0175(12) Uani 1 1 d . .
H68 H 0.509787 0.593406 1.054703 0.021 Uiso 1 1 calc R U
C69 C 0.4108(4) 0.4954(3) 1.0553(2) 0.0230(13) Uani 1 1 d . .
H69 H 0.447966 0.447067 1.081723 0.028 Uiso 1 1 calc R U
C70 C 0.3214(4) 0.4785(3) 1.0328(2) 0.0227(13) Uani 1 1 d . .
H70 H 0.298155 0.418224 1.042450 0.027 Uiso 1 1 calc R U
C71 C 0.2652(4) 0.5498(3) 0.9958(2) 0.0253(13) Uani 1 1 d . .
H71 H 0.202459 0.538514 0.980984 0.030 Uiso 1 1 calc R U
C72 C 0.3004(4) 0.6378(3) 0.9804(2) 0.0204(12) Uani 1 1 d . .
H72 H 0.261944 0.686265 0.954905 0.025 Uiso 1 1 calc R U
C73 C 0.3742(4) 0.8375(3) 1.0202(2) 0.0152(12) Uani 1 1 d . .
C74 C 0.4254(4) 0.9043(3) 1.0350(2) 0.0167(12) Uani 1 1 d . .
H74 H 0.496303 0.908833 1.027813 0.020 Uiso 1 1 calc R U
C75 C 0.3742(5) 0.9648(3) 1.0602(2) 0.0230(13) Uani 1 1 d . .
H75 H 0.410022 1.009554 1.071025 0.028 Uiso 1 1 calc R U
C76 C 0.2707(5) 0.9590(4) 1.0693(2) 0.0248(14) Uani 1 1 d . .
H76 H 0.234752 1.001490 1.085154 0.030 Uiso 1 1 calc R U
C77 C 0.2191(5) 0.8915(4) 1.0553(2) 0.0279(14) Uani 1 1 d . .
H77 H 0.148306 0.886714 1.062862 0.033 Uiso 1 1 calc R U
C78 C 0.2705(4) 0.8307(3) 1.0304(2) 0.0199(12) Uani 1 1 d . .
H78 H 0.234913 0.784950 1.020358 0.024 Uiso 1 1 calc R U
C79 C 0.5567(4) 0.7527(3) 1.14127(19) 0.0155(12) Uani 1 1 d . .
C80 C 0.5796(4) 0.8057(4) 1.1769(2) 0.0259(13) Uani 1 1 d . .
H80 H 0.646602 0.825576 1.177500 0.031 Uiso 1 1 calc R U
C81 C 0.5055(5) 0.8297(4) 1.2114(2) 0.0311(15) Uani 1 1 d . .
H81 H 0.521276 0.868065 1.234302 0.037 Uiso 1 1 calc R U
C82 C 0.4092(5) 0.7985(4) 1.2128(2) 0.0290(14) Uani 1 1 d . .
H82 H 0.359301 0.813064 1.237793 0.035 Uiso 1 1 calc R U
C83 C 0.3854(4) 0.7459(4) 1.1776(2) 0.0217(13) Uani 1 1 d . .
H83 H 0.318606 0.725092 1.177814 0.026 Uiso 1 1 calc R U
C84 C 0.4589(4) 0.7234(3) 1.1420(2) 0.0179(12) Uani 1 1 d . .
H84 H 0.441978 0.687337 1.117825 0.022 Uiso 1 1 calc R U
C85 C 0.7612(4) 0.7821(3) 1.1074(2) 0.0171(12) Uani 1 1 d . .
C86 C 0.8237(4) 0.7474(3) 1.1548(2) 0.0161(11) Uani 1 1 d . .
H86 H 0.814588 0.687736 1.179258 0.019 Uiso 1 1 calc R U
C87 C 0.8989(4) 0.7989(3) 1.1666(2) 0.0214(12) Uani 1 1 d . .
H87 H 0.941404 0.774826 1.199075 0.026 Uiso 1 1 calc R U
C88 C 0.9122(4) 0.8861(4) 1.1307(2) 0.0261(14) Uani 1 1 d . .
H88 H 0.963637 0.921742 1.139030 0.031 Uiso 1 1 calc R U
C89 C 0.8512(4) 0.9215(4) 1.0832(2) 0.0237(13) Uani 1 1 d . .
H89 H 0.860462 0.981180 1.058718 0.028 Uiso 1 1 calc R U
C90 C 0.7762(4) 0.8685(3) 1.0716(2) 0.0172(12) Uani 1 1 d . .
H90 H 0.734564 0.892055 1.038699 0.021 Uiso 1 1 calc R U
C91 C 0.6846(4) 0.6009(3) 1.1267(2) 0.0176(12) Uani 1 1 d . .
C92 C 0.7792(4) 0.5651(3) 1.1160(2) 0.0229(12) Uani 1 1 d . .
H92 H 0.826786 0.603872 1.092715 0.027 Uiso 1 1 calc R U
C93 C 0.8047(5) 0.4729(3) 1.1392(2) 0.0252(13) Uani 1 1 d . .
H93 H 0.870588 0.449533 1.132789 0.030 Uiso 1 1 calc R U
C94 C 0.7361(5) 0.4151(4) 1.1712(2) 0.0283(14) Uani 1 1 d . .
H94 H 0.753530 0.351783 1.186354 0.034 Uiso 1 1 calc R U
C95 C 0.6420(4) 0.4500(3) 1.1812(2) 0.0291(13) Uani 1 1 d . .
H95 H 0.593772 0.410250 1.203152 0.035 Uiso 1 1 calc R U
C96 C 0.6160(4) 0.5421(3) 1.1597(2) 0.0229(12) Uani 1 1 d . .
H96 H 0.550753 0.565204 1.167599 0.027 Uiso 1 1 calc R U
B3 B 0.7785(5) 0.7530(4) 0.9760(2) 0.0135(13) Uani 1 1 d . .
B4 B 0.6384(5) 0.7875(4) 0.9066(2) 0.0162(13) Uani 1 1 d . .
C97 C 0.0420(5) 0.4757(4) 0.2157(3) 0.0420(17) Uani 1 1 d . .
H97 H -0.007635 0.446133 0.242218 0.050 Uiso 1 1 calc R U
C98 C 0.0474(5) 0.5673(5) 0.2013(3) 0.0447(17) Uani 1 1 d . .
H98 H 0.002057 0.601846 0.218687 0.054 Uiso 1 1 calc R U
C99 C 0.1172(6) 0.6114(4) 0.1621(3) 0.0459(18) Uani 1 1 d . .
H99 H 0.118701 0.676023 0.151629 0.055 Uiso 1 1 calc R U
C100 C 0.1852(5) 0.5615(4) 0.1379(3) 0.0429(17) Uani 1 1 d . .
H100 H 0.234739 0.591227 0.111285 0.052 Uiso 1 1 calc R U
C101 C 0.1803(6) 0.4680(4) 0.1529(2) 0.0455(18) Uani 1 1 d . .
H101 H 0.226445 0.432829 0.136395 0.055 Uiso 1 1 calc R U
C102 C 0.1091(5) 0.4256(4) 0.1915(3) 0.0455(18) Uani 1 1 d . .
H102 H 0.106086 0.361108 0.201621 0.055 Uiso 1 1 calc R U
C103 C 0.2905(6) 0.4623(5) 0.2986(3) 0.058(2) Uani 1 1 d . .
H103 H 0.225338 0.472805 0.281104 0.070 Uiso 1 1 calc R U
C104 C 0.3710(9) 0.5109(6) 0.2740(3) 0.084(3) Uani 1 1 d . .
H104 H 0.361166 0.554865 0.237871 0.101 Uiso 1 1 calc R U
C105 C 0.4633(9) 0.5006(7) 0.2977(4) 0.088(4) Uani 1 1 d . .
H105 H 0.517021 0.537162 0.279350 0.106 Uiso 1 1 calc R U
C106 C 0.4778(6) 0.4368(6) 0.3484(4) 0.073(3) Uani 1 1 d . .
H106 H 0.542207 0.428467 0.366687 0.087 Uiso 1 1 calc R U
C107 C 0.4005(7) 0.3848(5) 0.3730(3) 0.074(3) Uani 1 1 d . .
H107 H 0.412058 0.338075 0.407823 0.089 Uiso 1 1 calc R U
C108 C 0.3078(6) 0.3979(5) 0.3493(3) 0.054(2) Uani 1 1 d . .
H108 H 0.253892 0.361914 0.368045 0.065 Uiso 1 1 calc R U

loop_
_atom_site_aniso_label
_atom_site_aniso_U_11
_atom_site_aniso_U_22
_atom_site_aniso_U_33
_atom_site_aniso_U_23
_atom_site_aniso_U_13
_atom_site_aniso_U_12
Pt1 0.01350(12) 0.00991(10) 0.01298(11) -0.00461(8) -0.00040(8) -0.00014(9)
P1 0.0144(8) 0.0078(6) 0.0150(7) -0.0037(5) -0.0002(5) 0.0016(5)
P2 0.0159(7) 0.0112(6) 0.0131(6) -0.0040(5) -0.0017(5) 0.0002(5)
O1 0.018(2) 0.0101(17) 0.0242(19) -0.0004(14) 0.0027(16) 0.0033(15)
O2 0.013(2) 0.0127(18) 0.035(2) -0.0061(16) 0.0043(16) 0.0006(15)
O3 0.019(2) 0.0085(16) 0.0152(17) -0.0020(14) 0.0024(15) 0.0003(14)
O4 0.025(2) 0.0124(18) 0.0109(17) -0.0048(14) 0.0033(15) -0.0014(15)
C1 0.013(3) 0.018(3) 0.045(4) -0.005(2) 0.010(3) -0.003(2)
C2 0.016(3) 0.017(3) 0.024(3) -0.008(2) 0.003(2) 0.000(2)
C3 0.025(4) 0.046(4) 0.075(5) -0.037(4) -0.006(3) 0.000(3)
C4 0.041(4) 0.024(3) 0.058(4) 0.004(3) 0.022(3) -0.001(3)
C5 0.023(4) 0.019(3) 0.063(4) 0.002(3) 0.010(3) 0.005(3)
C6 0.035(4) 0.045(4) 0.038(4) -0.022(3) 0.007(3) -0.004(3)
C7 0.012(3) 0.016(3) 0.012(2) -0.002(2) -0.001(2) 0.001(2)
C8 0.016(3) 0.015(3) 0.016(3) -0.005(2) 0.000(2) -0.003(2)
C9 0.017(3) 0.016(3) 0.022(3) -0.003(2) 0.003(2) 0.002(2)
C10 0.025(3) 0.020(3) 0.015(3) 0.002(2) 0.001(2) -0.001(2)
C11 0.018(3) 0.028(3) 0.014(3) -0.009(2) -0.001(2) 0.000(2)
C12 0.026(3) 0.016(3) 0.024(3) -0.010(2) 0.002(2) 0.002(2)
C13 0.012(3) 0.014(3) 0.016(3) 0.000(2) 0.000(2) -0.002(2)
C14 0.047(4) 0.019(3) 0.024(3) -0.011(2) -0.007(3) 0.000(3)
C15 0.047(4) 0.020(3) 0.035(3) -0.003(3) -0.022(3) 0.009(3)
C16 0.051(4) 0.032(3) 0.016(3) 0.001(2) -0.017(3) -0.003(3)
C17 0.032(4) 0.025(3) 0.024(3) -0.008(2) -0.001(3) -0.007(3)
C18 0.021(3) 0.016(3) 0.019(3) -0.005(2) -0.004(2) 0.002(2)
C19 0.018(3) 0.010(2) 0.016(3) -0.006(2) 0.002(2) -0.001(2)
C20 0.017(3) 0.007(2) 0.024(3) -0.004(2) -0.004(2) 0.002(2)
C21 0.024(3) 0.013(3) 0.027(3) -0.006(2) -0.003(2) 0.005(2)
C22 0.027(3) 0.013(3) 0.024(3) -0.005(2) 0.002(2) -0.004(2)
C23 0.020(3) 0.018(3) 0.033(3) -0.007(2) -0.004(2) -0.005(2)
C24 0.018(3) 0.015(3) 0.021(3) -0.003(2) -0.002(2) -0.001(2)
C25 0.018(3) 0.014(3) 0.015(3) -0.003(2) 0.003(2) 0.004(2)
C26 0.021(3) 0.010(2) 0.022(3) -0.003(2) 0.002(2) -0.004(2)
C27 0.036(4) 0.010(3) 0.014(3) -0.005(2) 0.005(2) 0.000(2)
C28 0.041(4) 0.013(3) 0.016(3) -0.004(2) 0.011(3) 0.007(3)
C29 0.022(3) 0.019(3) 0.018(3) -0.001(2) 0.001(2) 0.010(2)
C30 0.024(3) 0.015(3) 0.018(3) -0.007(2) -0.002(2) 0.002(2)
C31 0.018(3) 0.015(3) 0.015(3) -0.003(2) -0.003(2) 0.004(2)
C32 0.021(3) 0.027(3) 0.026(3) -0.016(2) 0.005(2) -0.006(2)
C33 0.031(4) 0.029(3) 0.041(4) -0.026(3) 0.005(3) -0.009(3)
C34 0.028(4) 0.026(3) 0.025(3) -0.017(2) 0.007(3) 0.003(3)
C35 0.022(3) 0.016(3) 0.023(3) -0.001(2) 0.005(2) 0.002(2)
C36 0.023(3) 0.017(3) 0.019(3) -0.010(2) -0.001(2) 0.001(2)
C37 0.015(3) 0.015(3) 0.016(3) -0.010(2) -0.003(2) 0.002(2)
C38 0.023(3) 0.015(3) 0.019(3) -0.006(2) -0.003(2) 0.002(2)
C39 0.030(4) 0.014(3) 0.031(3) -0.008(2) -0.002(3) -0.003(2)
C40 0.021(3) 0.023(3) 0.041(3) -0.021(3) -0.003(3) -0.004(2)
C41 0.019(3) 0.029(3) 0.033(3) -0.012(3) -0.010(2) 0.000(2)
C42 0.023(3) 0.019(3) 0.028(3) -0.003(2) -0.003(2) 0.003(2)
C43 0.011(3) 0.013(2) 0.014(2) -0.004(2) -0.003(2) 0.002(2)
C44 0.029(3) 0.018(3) 0.022(3) -0.008(2) -0.003(2) -0.001(2)
C45 0.038(4) 0.014(3) 0.020(3) -0.003(2) -0.001(2) -0.004(2)
C46 0.037(4) 0.011(3) 0.027(3) 0.000(2) -0.008(3) 0.003(2)
C47 0.038(4) 0.014(3) 0.031(3) -0.009(2) -0.001(3) 0.002(2)
C48 0.024(3) 0.019(3) 0.019(3) -0.002(2) 0.002(2) -0.001(2)
B1 0.018(3) 0.014(3) 0.012(3) -0.002(2) 0.000(2) 0.001(2)
B2 0.018(3) 0.012(3) 0.019(3) -0.005(2) 0.003(3) -0.001(2)
Pt2 0.01312(12) 0.00970(10) 0.01278(11) -0.00419(8) -0.00026(8) -0.00099(9)
P3 0.0135(8) 0.0092(6) 0.0150(7) -0.0040(5) -0.0023(5) -0.0021(5)
P4 0.0158(7) 0.0107(6) 0.0121(6) -0.0037(5) -0.0016(5) -0.0007(5)
O5 0.017(2) 0.0114(18) 0.030(2) -0.0045(15) 0.0031(16) -0.0008(15)
O6 0.012(2) 0.0109(17) 0.033(2) -0.0020(15) 0.0049(16) -0.0037(15)
O7 0.023(2) 0.0154(18) 0.0129(17) -0.0051(14) 0.0003(15) 0.0019(15)
O8 0.021(2) 0.0140(18) 0.0162(18) -0.0049(14) -0.0022(15) 0.0008(15)
C49 0.015(3) 0.014(3) 0.026(3) -0.001(2) -0.003(2) -0.004(2)
C50 0.014(3) 0.019(3) 0.025(3) -0.005(2) 0.000(2) -0.004(2)
C51 0.024(3) 0.018(3) 0.057(4) -0.009(3) 0.003(3) -0.011(2)
C52 0.025(3) 0.028(3) 0.029(3) -0.002(2) 0.006(3) -0.001(2)
C53 0.015(3) 0.043(4) 0.030(3) 0.000(3) 0.001(2) 0.000(3)
C54 0.027(4) 0.022(3) 0.053(4) -0.006(3) 0.016(3) 0.006(3)
C55 0.019(3) 0.017(3) 0.015(3) -0.002(2) 0.002(2) -0.005(2)
C56 0.012(3) 0.020(3) 0.014(3) -0.006(2) 0.002(2) 0.001(2)
C57 0.024(3) 0.020(3) 0.020(3) -0.002(2) 0.001(2) -0.006(2)
C58 0.023(3) 0.035(3) 0.015(3) -0.001(2) 0.003(2) 0.001(3)
C59 0.019(3) 0.041(4) 0.017(3) -0.011(3) 0.001(2) 0.004(3)
C60 0.019(3) 0.024(3) 0.020(3) -0.010(2) -0.004(2) 0.007(2)
C61 0.013(3) 0.019(3) 0.016(3) -0.004(2) -0.004(2) -0.002(2)
C62 0.034(4) 0.016(3) 0.024(3) -0.005(2) -0.007(3) 0.007(3)
C63 0.064(5) 0.021(3) 0.023(3) -0.002(2) -0.015(3) 0.011(3)
C64 0.048(4) 0.031(3) 0.014(3) 0.002(2) -0.013(3) 0.003(3)
C65 0.034(4) 0.027(3) 0.020(3) -0.010(2) -0.005(3) -0.004(3)
C66 0.018(3) 0.015(3) 0.022(3) -0.005(2) -0.007(2) 0.001(2)
C67 0.017(3) 0.009(2) 0.015(2) -0.0047(19) 0.005(2) 0.001(2)
C68 0.021(3) 0.019(3) 0.014(3) -0.008(2) 0.003(2) -0.002(2)
C69 0.025(3) 0.009(2) 0.031(3) 0.000(2) -0.005(2) 0.002(2)
C70 0.026(3) 0.011(2) 0.032(3) -0.008(2) 0.006(3) -0.006(2)
C71 0.020(3) 0.018(3) 0.041(3) -0.013(2) -0.007(3) -0.003(2)
C72 0.018(3) 0.014(3) 0.026(3) -0.001(2) -0.006(2) 0.001(2)
C73 0.021(3) 0.009(2) 0.015(3) -0.002(2) -0.005(2) 0.001(2)
C74 0.020(3) 0.011(2) 0.018(3) -0.003(2) 0.001(2) 0.001(2)
C75 0.036(4) 0.011(3) 0.021(3) -0.004(2) 0.006(3) -0.001(3)
C76 0.040(4) 0.016(3) 0.015(3) -0.003(2) 0.007(3) 0.013(3)
C77 0.026(4) 0.030(3) 0.022(3) -0.001(2) 0.004(3) 0.009(3)
C78 0.014(3) 0.020(3) 0.025(3) -0.005(2) 0.000(2) -0.001(2)
C79 0.023(3) 0.013(2) 0.010(2) -0.0028(19) 0.003(2) 0.002(2)
C80 0.017(3) 0.032(3) 0.033(3) -0.017(3) 0.001(2) -0.004(2)
C81 0.027(4) 0.050(4) 0.030(3) -0.032(3) 0.010(3) -0.007(3)
C82 0.030(4) 0.034(3) 0.022(3) -0.008(3) 0.007(3) 0.001(3)
C83 0.022(3) 0.025(3) 0.017(3) -0.004(2) 0.006(2) -0.003(2)
C84 0.024(3) 0.010(2) 0.018(3) 0.000(2) 0.000(2) -0.002(2)
C85 0.018(3) 0.015(3) 0.020(3) -0.006(2) 0.003(2) -0.001(2)
C86 0.020(3) 0.012(2) 0.016(3) -0.002(2) -0.005(2) 0.000(2)
C87 0.017(3) 0.023(3) 0.023(3) -0.005(2) -0.008(2) 0.000(2)
C88 0.026(3) 0.022(3) 0.031(3) -0.007(2) -0.008(3) -0.013(3)
C89 0.029(3) 0.016(3) 0.024(3) -0.001(2) -0.004(2) -0.007(2)
C90 0.012(3) 0.022(3) 0.017(3) -0.005(2) -0.005(2) 0.000(2)
C91 0.027(3) 0.014(3) 0.013(3) -0.005(2) -0.008(2) -0.002(2)
C92 0.028(3) 0.020(3) 0.021(3) -0.007(2) 0.003(2) -0.001(2)
C93 0.032(4) 0.020(3) 0.023(3) -0.009(2) -0.004(2) 0.009(2)
C94 0.037(4) 0.011(3) 0.035(3) -0.006(2) -0.005(3) 0.004(2)
C95 0.033(4) 0.017(3) 0.033(3) 0.002(2) -0.002(3) -0.006(2)
C96 0.023(3) 0.017(3) 0.027(3) -0.003(2) -0.002(2) -0.002(2)
B3 0.016(3) 0.010(3) 0.017(3) -0.009(2) 0.005(2) 0.001(2)
B4 0.020(4) 0.011(3) 0.018(3) -0.006(2) 0.006(3) -0.001(2)
C97 0.038(4) 0.041(4) 0.051(4) -0.019(3) 0.009(3) 0.000(3)
C98 0.041(4) 0.044(4) 0.052(4) -0.018(3) 0.001(3) 0.003(3)
C99 0.067(5) 0.026(3) 0.046(4) -0.013(3) -0.010(4) 0.001(3)
C100 0.056(5) 0.031(4) 0.039(4) -0.004(3) 0.003(3) -0.005(3)
C101 0.069(5) 0.028(3) 0.033(4) -0.002(3) 0.011(3) 0.009(3)
C102 0.063(5) 0.030(3) 0.039(4) -0.004(3) 0.007(4) 0.002(3)
C103 0.058(5) 0.047(4) 0.069(5) -0.016(4) -0.021(4) 0.000(4)
C104 0.135(10) 0.058(5) 0.049(5) 0.011(4) -0.020(6) -0.046(6)
C105 0.115(10) 0.109(8) 0.061(6) -0.047(6) 0.035(6) -0.068(7)
C106 0.033(5) 0.084(7) 0.123(8) -0.067(6) -0.008(5) 0.021(5)
C107 0.092(8) 0.048(5) 0.068(6) 0.007(4) -0.036(5) -0.005(5)
C108 0.068(6) 0.059(5) 0.038(4) -0.014(4) 0.001(4) -0.022(4)

loop_
_atom_type_symbol
_atom_type_description
_atom_type_scat_dispersion_real
_atom_type_scat_dispersion_imag
_atom_type_scat_source
C C 0.0033 0.0016 'International Tables Vol C Tables 4.2.6.8 and 6.1.1.4'
H H 0.0000 0.0000 'International Tables Vol C Tables 4.2.6.8 and 6.1.1.4'
B B 0.0013 0.0007 'International Tables Vol C Tables 4.2.6.8 and 6.1.1.4'
O O 0.0106 0.0060 'International Tables Vol C Tables 4.2.6.8 and 6.1.1.4'
P P 0.1023 0.0942 'International Tables Vol C Tables 4.2.6.8 and 6.1.1.4'
Pt Pt -1.7033 8.3905 'International Tables Vol C Tables 4.2.6.8 and 6.1.1.4'

loop_
_geom_angle_atom_site_label_1
_geom_angle_atom_site_label_2
_geom_angle_atom_site_label_3
_geom_angle
B2 Pt1 B1 72.8(2)
B2 Pt1 P1 89.63(18)
B1 Pt1 P1 161.74(16)
B2 Pt1 P2 164.98(18)
B1 Pt1 P2 92.88(16)
P1 Pt1 P2 104.97(5)
C25 P1 C19 106.8(2)
C25 P1 C13 100.9(2)
C19 P1 C13 102.1(2)
C25 P1 Pt1 117.40(19)
C19 P1 Pt1 112.92(18)
C13 P1 Pt1 115.01(16)
C37 P2 C43 104.7(2)
C37 P2 C31 100.5(2)
C43 P2 C31 101.1(2)
C37 P2 Pt1 112.80(15)
C43 P2 Pt1 115.30(16)
C31 P2 Pt1 120.28(17)
B1 O1 C1 108.0(4)
B1 O2 C2 109.2(4)
C7 O3 B2 106.2(4)
C8 O4 B2 106.8(4)
O1 C1 C5 109.5(4)
O1 C1 C2 103.1(4)
C5 C1 C2 116.9(5)
O1 C1 C6 106.6(4)
C5 C1 C6 108.0(5)
C2 C1 C6 112.2(4)
O2 C2 C4 109.8(4)
O2 C2 C3 104.8(4)
C4 C2 C3 109.6(5)
O2 C2 C1 102.7(4)
C4 C2 C1 116.0(5)
C3 C2 C1 113.2(5)
C12 C7 C8 122.4(4)
C12 C7 O3 128.7(5)
C8 C7 O3 108.8(4)
O4 C8 C9 128.3(5)
O4 C8 C7 109.7(4)
C9 C8 C7 121.9(5)
C8 C9 C10 116.4(5)
C11 C10 C9 121.6(5)
C10 C11 C12 121.5(5)
C7 C12 C11 116.1(5)
C18 C13 C14 118.7(5)
C18 C13 P1 119.6(4)
C14 C13 P1 121.6(4)
C15 C14 C13 120.0(5)
C16 C15 C14 120.9(5)
C15 C16 C17 119.3(5)
C18 C17 C16 119.9(5)
C17 C18 C13 121.2(5)
C24 C19 C20 118.3(4)
C24 C19 P1 123.7(4)
C20 C19 P1 117.9(4)
C21 C20 C19 120.6(5)
C22 C21 C20 119.8(5)
C21 C22 C23 120.2(5)
C24 C23 C22 120.2(5)
C23 C24 C19 120.9(5)
C30 C25 C26 118.8(5)
C30 C25 P1 123.5(4)
C26 C25 P1 117.5(4)
C27 C26 C25 120.2(5)
C28 C27 C26 120.1(5)
C27 C28 C29 120.7(5)
C30 C29 C28 119.3(5)
C29 C30 C25 120.8(5)
C36 C31 C32 118.1(5)
C36 C31 P2 119.1(4)
C32 C31 P2 122.8(4)
C33 C32 C31 121.1(5)
C32 C33 C34 119.9(5)
C35 C34 C33 120.1(5)
C34 C35 C36 120.1(5)
C35 C36 C31 120.8(5)
C42 C37 C38 118.2(5)
C42 C37 P2 123.7(4)
C38 C37 P2 117.9(4)
C39 C38 C37 120.7(5)
C38 C39 C40 120.0(5)
C41 C40 C39 120.0(5)
C40 C41 C42 119.9(5)
C41 C42 C37 121.2(5)
C48 C43 C44 118.7(4)
C48 C43 P2 119.1(3)
C44 C43 P2 122.1(4)
C45 C44 C43 121.7(5)
C44 C45 C46 119.2(5)
C47 C46 C45 119.4(5)
C46 C47 C48 121.2(5)
C43 C48 C47 119.8(5)
O2 B1 O1 109.7(5)
O2 B1 Pt1 126.3(4)
O1 B1 Pt1 123.9(4)
O4 B2 O3 108.4(4)
O4 B2 Pt1 124.6(4)
O3 B2 Pt1 126.9(4)
B4 Pt2 B3 73.2(2)
B4 Pt2 P3 89.22(19)
B3 Pt2 P3 162.29(16)
B4 Pt2 P4 165.17(19)
B3 Pt2 P4 92.12(16)
P3 Pt2 P4 105.55(5)
C67 P3 C73 107.5(2)
C67 P3 C61 102.8(2)
C73 P3 C61 100.8(2)
C67 P3 Pt2 112.19(18)
C73 P3 Pt2 117.16(18)
C61 P3 Pt2 114.91(17)
C85 P4 C91 104.5(2)
C85 P4 C79 100.4(2)
C91 P4 C79 103.3(2)
C85 P4 Pt2 111.46(16)
C91 P4 Pt2 113.08(16)
C79 P4 Pt2 122.05(17)
B3 O5 C49 108.1(4)
B3 O6 C50 108.7(4)
C55 O7 B4 106.2(4)
C56 O8 B4 106.9(4)
O5 C49 C51 109.2(4)
O5 C49 C52 106.7(4)
C51 C49 C52 109.5(4)
O5 C49 C50 103.0(4)
C51 C49 C50 115.3(5)
C52 C49 C50 112.6(4)
O6 C50 C54 109.1(4)
O6 C50 C53 106.8(4)
C54 C50 C53 109.8(5)
O6 C50 C49 101.7(4)
C54 C50 C49 115.7(4)
C53 C50 C49 113.0(4)
O7 C55 C60 128.7(5)
O7 C55 C56 109.2(4)
C60 C55 C56 122.1(5)
C57 C56 O8 129.3(5)
C57 C56 C55 121.6(5)
O8 C56 C55 109.1(4)
C56 C57 C58 117.0(5)
C59 C58 C57 121.1(5)
C58 C59 C60 121.9(5)
C55 C60 C59 116.2(5)
C62 C61 C66 118.3(5)
C62 C61 P3 121.9(4)
C66 C61 P3 119.7(4)
C63 C62 C61 119.9(5)
C64 C63 C62 121.5(5)
C63 C64 C65 119.4(5)
C64 C65 C66 120.0(5)
C65 C66 C61 120.9(5)
C72 C67 C68 119.1(5)
C72 C67 P3 123.3(4)
C68 C67 P3 117.6(4)
C69 C68 C67 120.5(5)
C70 C69 C68 120.3(5)
C69 C70 C71 119.8(5)
C70 C71 C72 120.2(5)
C67 C72 C71 120.0(5)
C74 C73 C78 119.9(5)
C74 C73 P3 117.2(4)
C78 C73 P3 122.7(4)
C73 C74 C75 120.7(5)
C76 C75 C74 119.3(5)
C75 C76 C77 120.3(5)
C76 C77 C78 120.3(6)
C73 C78 C77 119.4(5)
C84 C79 C80 118.6(5)
C84 C79 P4 119.6(4)
C80 C79 P4 121.8(4)
C81 C80 C79 120.5(5)
C82 C81 C80 120.5(5)
C81 C82 C83 119.6(5)
C82 C83 C84 120.0(5)
C79 C84 C83 120.8(5)
C90 C85 C86 119.2(5)
C90 C85 P4 117.2(4)
C86 C85 P4 123.4(4)
C87 C86 C85 120.5(5)
C86 C87 C88 119.7(5)
C89 C88 C87 120.7(5)
C88 C89 C90 119.0(5)
C85 C90 C89 120.9(5)
C92 C91 C96 118.4(5)
C92 C91 P4 118.6(4)
C96 C91 P4 122.8(4)
C91 C92 C93 120.3(5)
C94 C93 C92 120.9(5)
C93 C94 C95 118.9(5)
C94 C95 C96 121.1(5)
C95 C96 C91 120.3(5)
O6 B3 O5 110.6(5)
O6 B3 Pt2 125.5(4)
O5 B3 Pt2 123.9(4)
O8 B4 O7 108.7(4)
O8 B4 Pt2 124.2(4)
O7 B4 Pt2 127.1(4)
C98 C97 C102 119.4(6)
C97 C98 C99 121.1(6)
C98 C99 C100 119.8(6)
C101 C100 C99 119.1(6)
C102 C101 C100 120.1(6)
C101 C102 C97 120.5(6)
C108 C103 C104 116.7(8)
C105 C104 C103 123.9(8)
C104 C105 C106 118.1(8)
C105 C106 C107 119.7(9)
C108 C107 C106 121.3(8)
C107 C108 C103 120.3(7)

loop_
_geom_bond_atom_site_label_1
_geom_bond_atom_site_label_2
_geom_bond_distance
Pt1 B2 2.041(6)
Pt1 B1 2.074(6)
Pt1 P1 2.3404(14)
Pt1 P2 2.3441(13)
P1 C25 1.819(5)
P1 C19 1.823(5)
P1 C13 1.843(5)
P2 C37 1.816(5)
P2 C43 1.829(5)
P2 C31 1.831(5)
O1 B1 1.391(7)
O1 C1 1.467(6)
O2 B1 1.388(6)
O2 C2 1.463(6)
O3 C7 1.385(5)
O3 B2 1.421(7)
O4 C8 1.371(5)
O4 B2 1.407(6)
C1 C5 1.499(7)
C1 C2 1.525(7)
C1 C6 1.553(8)
C2 C4 1.500(7)
C2 C3 1.523(8)
C7 C12 1.370(7)
C7 C8 1.385(7)
C8 C9 1.376(6)
C9 C10 1.391(7)
C10 C11 1.385(7)
C11 C12 1.403(7)
C13 C18 1.386(7)
C13 C14 1.390(7)
C14 C15 1.380(7)
C15 C16 1.377(8)
C16 C17 1.387(8)
C17 C18 1.374(7)
C19 C24 1.392(7)
C19 C20 1.396(7)
C20 C21 1.393(6)
C21 C22 1.379(7)
C22 C23 1.380(7)
C23 C24 1.378(6)
C25 C30 1.397(7)
C25 C26 1.402(7)
C26 C27 1.393(7)
C27 C28 1.374(7)
C28 C29 1.393(7)
C29 C30 1.391(7)
C31 C36 1.396(7)
C31 C32 1.398(7)
C32 C33 1.383(7)
C33 C34 1.388(7)
C34 C35 1.375(7)
C35 C36 1.392(7)
C37 C42 1.393(7)
C37 C38 1.395(6)
C38 C39 1.385(7)
C39 C40 1.389(7)
C40 C41 1.374(7)
C41 C42 1.387(7)
C43 C48 1.387(7)
C43 C44 1.389(6)
C44 C45 1.375(7)
C45 C46 1.403(7)
C46 C47 1.368(7)
C47 C48 1.393(7)
Pt2 B4 2.042(6)
Pt2 B3 2.079(6)
Pt2 P3 2.3403(14)
Pt2 P4 2.3490(13)
P3 C67 1.829(5)
P3 C73 1.831(5)
P3 C61 1.834(5)
P4 C85 1.828(5)
P4 C91 1.848(5)
P4 C79 1.850(5)
O5 B3 1.392(6)
O5 C49 1.452(6)
O6 B3 1.380(6)
O6 C50 1.473(6)
O7 C55 1.379(5)
O7 B4 1.419(6)
O8 C56 1.376(5)
O8 B4 1.403(6)
C49 C51 1.521(7)
C49 C52 1.521(7)
C49 C50 1.548(7)
C50 C54 1.497(7)
C50 C53 1.521(7)
C55 C60 1.380(7)
C55 C56 1.388(7)
C56 C57 1.366(6)
C57 C58 1.398(7)
C58 C59 1.381(8)
C59 C60 1.390(7)
C61 C62 1.395(7)
C61 C66 1.396(7)
C62 C63 1.383(7)
C63 C64 1.371(8)
C64 C65 1.380(7)
C65 C66 1.385(7)
C67 C72 1.391(7)
C67 C68 1.392(7)
C68 C69 1.388(7)
C69 C70 1.373(7)
C70 C71 1.390(7)
C71 C72 1.392(7)
C73 C74 1.383(7)
C73 C78 1.388(7)
C74 C75 1.392(7)
C75 C76 1.381(8)
C76 C77 1.387(8)
C77 C78 1.393(7)
C79 C84 1.384(7)
C79 C80 1.392(7)
C80 C81 1.380(7)
C81 C82 1.375(8)
C82 C83 1.382(7)
C83 C84 1.385(7)
C85 C90 1.384(6)
C85 C86 1.389(7)
C86 C87 1.379(7)
C87 C88 1.389(7)
C88 C89 1.382(7)
C89 C90 1.391(7)
C91 C92 1.386(7)
C91 C96 1.387(7)
C92 C93 1.389(7)
C93 C94 1.369(7)
C94 C95 1.371(8)
C95 C96 1.384(7)
C97 C98 1.350(8)
C97 C102 1.374(8)
C98 C99 1.373(9)
C99 C100 1.379(9)
C100 C101 1.377(8)
C101 C102 1.368(8)
C103 C108 1.358(9)
C103 C104 1.358(11)
C104 C105 1.336(13)
C105 C106 1.348(12)
C106 C107 1.349(11)
C107 C108 1.341(10)

loop_
_geom_torsion_atom_site_label_1
_geom_torsion_atom_site_label_2
_geom_torsion_atom_site_label_3
_geom_torsion_atom_site_label_4
_geom_torsion
B1 O1 C1 C5 -149.2(5)
B1 O1 C1 C2 -24.1(6)
B1 O1 C1 C6 94.2(5)
B1 O2 C2 C4 -144.2(5)
B1 O2 C2 C3 98.1(5)
B1 O2 C2 C1 -20.3(5)
O1 C1 C2 O2 26.3(5)
C5 C1 C2 O2 146.5(5)
C6 C1 C2 O2 -88.1(5)
O1 C1 C2 C4 146.0(5)
C5 C1 C2 C4 -93.8(6)
C6 C1 C2 C4 31.7(7)
O1 C1 C2 C3 -86.2(5)
C5 C1 C2 C3 34.0(7)
C6 C1 C2 C3 159.5(5)
B2 O3 C7 C12 -178.6(6)
B2 O3 C7 C8 0.3(6)
B2 O4 C8 C9 177.3(6)
B2 O4 C8 C7 -0.6(6)
C12 C7 C8 O4 179.2(5)
O3 C7 C8 O4 0.2(6)
C12 C7 C8 C9 1.1(9)
O3 C7 C8 C9 -177.9(5)
O4 C8 C9 C10 -178.2(5)
C7 C8 C9 C10 -0.5(8)
C8 C9 C10 C11 -0.5(8)
C9 C10 C11 C12 0.9(9)
C8 C7 C12 C11 -0.8(8)
O3 C7 C12 C11 178.1(5)
C10 C11 C12 C7 -0.2(8)
C25 P1 C13 C18 158.8(4)
C19 P1 C13 C18 48.8(5)
Pt1 P1 C13 C18 -73.8(4)
C25 P1 C13 C14 -25.2(5)
C19 P1 C13 C14 -135.2(5)
Pt1 P1 C13 C14 102.2(5)
C18 C13 C14 C15 -0.3(9)
P1 C13 C14 C15 -176.3(5)
C13 C14 C15 C16 1.4(10)
C14 C15 C16 C17 -1.2(10)
C15 C16 C17 C18 -0.1(9)
C16 C17 C18 C13 1.2(9)
C14 C13 C18 C17 -1.0(8)
P1 C13 C18 C17 175.1(4)
C25 P1 C19 C24 -70.5(5)
C13 P1 C19 C24 34.9(5)
Pt1 P1 C19 C24 158.9(4)
C25 P1 C19 C20 110.9(4)
C13 P1 C19 C20 -143.7(4)
Pt1 P1 C19 C20 -19.6(4)
C24 C19 C20 C21 2.1(7)
P1 C19 C20 C21 -179.3(4)
C19 C20 C21 C22 -0.5(8)
C20 C21 C22 C23 -1.2(8)
C21 C22 C23 C24 1.3(8)
C22 C23 C24 C19 0.3(8)
C20 C19 C24 C23 -2.0(8)
P1 C19 C24 C23 179.5(4)
C19 P1 C25 C30 38.2(5)
C13 P1 C25 C30 -68.1(5)
Pt1 P1 C25 C30 166.2(4)
C19 P1 C25 C26 -146.5(4)
C13 P1 C25 C26 107.2(4)
Pt1 P1 C25 C26 -18.6(4)
C30 C25 C26 C27 0.9(7)
P1 C25 C26 C27 -174.6(4)
C25 C26 C27 C28 -0.9(7)
C26 C27 C28 C29 1.0(8)
C27 C28 C29 C30 -1.1(7)
C28 C29 C30 C25 1.1(7)
C26 C25 C30 C29 -1.0(7)
P1 C25 C30 C29 174.2(4)
C37 P2 C31 C36 171.6(4)
C43 P2 C31 C36 64.3(4)
Pt1 P2 C31 C36 -64.0(4)
C37 P2 C31 C32 -10.9(5)
C43 P2 C31 C32 -118.2(4)
Pt1 P2 C31 C32 113.5(4)
C36 C31 C32 C33 0.6(8)
P2 C31 C32 C33 -176.9(4)
C31 C32 C33 C34 -0.6(9)
C32 C33 C34 C35 0.7(9)
C33 C34 C35 C36 -0.9(8)
C34 C35 C36 C31 0.9(8)
C32 C31 C36 C35 -0.8(8)
P2 C31 C36 C35 176.9(4)
C43 P2 C37 C42 20.3(5)
C31 P2 C37 C42 -84.3(5)
Pt1 P2 C37 C42 146.4(4)
C43 P2 C37 C38 -164.8(4)
C31 P2 C37 C38 90.7(4)
Pt1 P2 C37 C38 -38.7(4)
C42 C37 C38 C39 2.2(8)
P2 C37 C38 C39 -173.0(4)
C37 C38 C39 C40 -1.3(8)
C38 C39 C40 C41 -1.1(8)
C39 C40 C41 C42 2.5(9)
C40 C41 C42 C37 -1.6(9)
C38 C37 C42 C41 -0.8(8)
P2 C37 C42 C41 174.1(4)
C37 P2 C43 C48 101.4(4)
C31 P2 C43 C48 -154.5(4)
Pt1 P2 C43 C48 -23.1(5)
C37 P2 C43 C44 -76.2(5)
C31 P2 C43 C44 27.9(5)
Pt1 P2 C43 C44 159.3(4)
C48 C43 C44 C45 0.4(8)
P2 C43 C44 C45 178.0(4)
C43 C44 C45 C46 -0.2(9)
C44 C45 C46 C47 0.1(9)
C45 C46 C47 C48 -0.1(9)
C44 C43 C48 C47 -0.4(8)
P2 C43 C48 C47 -178.0(4)
C46 C47 C48 C43 0.2(9)
C2 O2 B1 O1 5.9(6)
C2 O2 B1 Pt1 -178.0(4)
C1 O1 B1 O2 12.1(6)
C1 O1 B1 Pt1 -164.1(4)
C8 O4 B2 O3 0.8(6)
C8 O4 B2 Pt1 -178.8(4)
C7 O3 B2 O4 -0.7(6)
C7 O3 B2 Pt1 178.9(4)
B3 O5 C49 C51 -147.4(4)
B3 O5 C49 C52 94.3(5)
B3 O5 C49 C50 -24.4(5)
B3 O6 C50 C54 -144.7(5)
B3 O6 C50 C53 96.7(5)
B3 O6 C50 C49 -21.9(5)
O5 C49 C50 O6 27.5(5)
C51 C49 C50 O6 146.3(4)
C52 C49 C50 O6 -87.1(5)
O5 C49 C50 C54 145.6(5)
C51 C49 C50 C54 -95.6(6)
C52 C49 C50 C54 31.1(7)
O5 C49 C50 C53 -86.6(5)
C51 C49 C50 C53 32.2(6)
C52 C49 C50 C53 158.8(4)
B4 O7 C55 C60 -177.4(6)
B4 O7 C55 C56 0.5(6)
B4 O8 C56 C57 180.0(6)
B4 O8 C56 C55 -0.9(6)
O7 C55 C56 C57 179.5(5)
C60 C55 C56 C57 -2.4(9)
O7 C55 C56 O8 0.2(6)
C60 C55 C56 O8 178.3(5)
O8 C56 C57 C58 -179.0(5)
C55 C56 C57 C58 1.9(8)
C56 C57 C58 C59 -1.7(9)
C57 C58 C59 C60 2.0(9)
O7 C55 C60 C59 -179.8(5)
C56 C55 C60 C59 2.5(8)
C58 C59 C60 C55 -2.3(9)
C67 P3 C61 C62 135.7(5)
C73 P3 C61 C62 24.8(5)
Pt2 P3 C61 C62 -102.1(5)
C67 P3 C61 C66 -48.9(5)
C73 P3 C61 C66 -159.8(4)
Pt2 P3 C61 C66 73.3(4)
C66 C61 C62 C63 -1.3(9)
P3 C61 C62 C63 174.2(5)
C61 C62 C63 C64 0.8(10)
C62 C63 C64 C65 0.2(10)
C63 C64 C65 C66 -0.7(9)
C64 C65 C66 C61 0.2(9)
C62 C61 C66 C65 0.8(8)
P3 C61 C66 C65 -174.7(4)
C73 P3 C67 C72 75.3(5)
C61 P3 C67 C72 -30.5(5)
Pt2 P3 C67 C72 -154.5(4)
C73 P3 C67 C68 -106.4(4)
C61 P3 C67 C68 147.8(4)
Pt2 P3 C67 C68 23.8(4)
C72 C67 C68 C69 -0.3(7)
P3 C67 C68 C69 -178.7(4)
C67 C68 C69 C70 1.7(8)
C68 C69 C70 C71 -2.4(8)
C69 C70 C71 C72 1.7(8)
C68 C67 C72 C71 -0.4(8)
P3 C67 C72 C71 177.9(4)
C70 C71 C72 C67 -0.3(8)
C67 P3 C73 C74 149.7(4)
C61 P3 C73 C74 -103.0(4)
Pt2 P3 C73 C74 22.4(4)
C67 P3 C73 C78 -34.8(5)
C61 P3 C73 C78 72.4(4)
Pt2 P3 C73 C78 -162.2(4)
C78 C73 C74 C75 0.2(7)
P3 C73 C74 C75 175.8(4)
C73 C74 C75 C76 -1.4(7)
C74 C75 C76 C77 2.3(8)
C75 C76 C77 C78 -2.0(8)
C74 C73 C78 C77 0.1(7)
P3 C73 C78 C77 -175.2(4)
C76 C77 C78 C73 0.8(8)
C85 P4 C79 C84 177.8(4)
C91 P4 C79 C84 -74.4(4)
Pt2 P4 C79 C84 54.1(4)
C85 P4 C79 C80 -0.9(5)
C91 P4 C79 C80 106.9(4)
Pt2 P4 C79 C80 -124.5(4)
C84 C79 C80 C81 -1.2(8)
P4 C79 C80 C81 177.5(4)
C79 C80 C81 C82 2.7(9)
C80 C81 C82 C83 -2.7(9)
C81 C82 C83 C84 1.2(8)
C80 C79 C84 C83 -0.3(7)
P4 C79 C84 C83 -178.9(4)
C82 C83 C84 C79 0.2(8)
C91 P4 C85 C90 158.0(4)
C79 P4 C85 C90 -95.1(4)
Pt2 P4 C85 C90 35.6(4)
C91 P4 C85 C86 -27.0(5)
C79 P4 C85 C86 79.9(5)
Pt2 P4 C85 C86 -149.4(4)
C90 C85 C86 C87 0.9(8)
P4 C85 C86 C87 -174.0(4)
C85 C86 C87 C88 0.0(8)
C86 C87 C88 C89 -0.4(9)
C87 C88 C89 C90 0.0(9)
C86 C85 C90 C89 -1.3(8)
P4 C85 C90 C89 173.9(4)
C88 C89 C90 C85 0.9(8)
C85 P4 C91 C92 -49.6(5)
C79 P4 C91 C92 -154.3(4)
Pt2 P4 C91 C92 71.8(4)
C85 P4 C91 C96 134.7(4)
C79 P4 C91 C96 30.0(5)
Pt2 P4 C91 C96 -103.9(4)
C96 C91 C92 C93 -1.5(8)
P4 C91 C92 C93 -177.5(4)
C91 C92 C93 C94 2.3(8)
C92 C93 C94 C95 -1.3(9)
C93 C94 C95 C96 -0.4(9)
C94 C95 C96 C91 1.1(9)
C92 C91 C96 C95 -0.2(8)
P4 C91 C96 C95 175.6(4)
C50 O6 B3 O5 7.7(6)
C50 O6 B3 Pt2 -176.0(4)
C49 O5 B3 O6 11.5(6)
C49 O5 B3 Pt2 -164.9(4)
C56 O8 B4 O7 1.2(6)
C56 O8 B4 Pt2 -177.7(4)
C55 O7 B4 O8 -1.1(6)
C55 O7 B4 Pt2 177.7(4)
C102 C97 C98 C99 1.4(11)
C97 C98 C99 C100 -1.8(11)
C98 C99 C100 C101 1.3(11)
C99 C100 C101 C102 -0.3(11)
C100 C101 C102 C97 0.0(11)
C98 C97 C102 C101 -0.5(11)
C108 C103 C104 C105 -2.1(15)
C103 C104 C105 C106 1.5(16)
C104 C105 C106 C107 1.1(14)
C105 C106 C107 C108 -2.9(14)
C106 C107 C108 C103 2.2(14)
C104 C103 C108 C107 0.3(12)
